data_7059012
loop_
_publ_author_name
'Ganguly, Sayantan'
'Kar, Paramita'
'Chakraborty, Maharudra'
'Sarkar, Koushik'
'Ghosh, Ashutosh'

_publ_section_title
;
 Synthesis, structure and phenoxazinone synthase-like activity of three
 unprecedented alternating CoII--CoIII 1D chains
;
_journal_name_full 'New Journal of Chemistry'
_journal_paper_doi 10.1039/C9NJ03236C
_journal_year 2019
_chemical_absolute_configuration unk
_chemical_formula_moiety 'C44 H40 Co2 N4 O8, Cl O4, O'
_chemical_formula_sum 'C44 H40 Cl Co2 N4 O13'
_chemical_formula_weight 986.09
_space_group_crystal_system orthorhombic
_space_group_IT_number 19
_space_group_name_Hall 'P 2ac 2ab'
_space_group_name_H-M_alt 'P 21 21 21'
_atom_sites_solution_hydrogens geom
_atom_sites_solution_primary direct
_audit_creation_date 2019-10-19
_audit_creation_method
;
Olex2 1.2
(compiled 2018.05.29 svn.r3508 for OlexSys, GUI svn.r5506)
;
_audit_update_record
;
2019-10-28 deposited with the CCDC.	2019-11-06 downloaded from the CCDC.
;
_cell_angle_alpha 90.000(5)
_cell_angle_beta 90.000(5)
_cell_angle_gamma 90.000(5)
_cell_formula_units_Z 4
_cell_length_a 11.051(5)
_cell_length_b 15.773(5)
_cell_length_c 26.463(5)
_cell_measurement_reflns_used 8269
_cell_measurement_temperature 293(2)
_cell_measurement_theta_max 25.203
_cell_measurement_theta_min 1.503
_cell_volume 4613(3)
_computing_cell_refinement 'BRUKER APEX  II'
_computing_data_collection 'BRUKER APEX  II'
_computing_data_reduction 'BRUKER APEX  II'
_computing_molecular_graphics 'Olex2 (Dolomanov et al., 2009)'
_computing_publication_material 'Olex2 (Dolomanov et al., 2009)'
_computing_structure_refinement 'XL (Sheldrick, 2008)'
_computing_structure_solution 'ShelXS (Sheldrick, 2008)'
_diffrn_ambient_temperature 293(2)
_diffrn_measured_fraction_theta_full 0.997
_diffrn_measured_fraction_theta_max 0.997
_diffrn_measurement_device_type 'BRUKER APEX  II'
_diffrn_measurement_method 'omega scan'
_diffrn_radiation_type MoK\a
_diffrn_radiation_wavelength 0.71073
_diffrn_reflns_av_R_equivalents 0.0710
_diffrn_reflns_av_unetI/netI 0.0746
_diffrn_reflns_Laue_measured_fraction_full 0.997
_diffrn_reflns_Laue_measured_fraction_max 0.997
_diffrn_reflns_limit_h_max 12
_diffrn_reflns_limit_h_min -13
_diffrn_reflns_limit_k_max 18
_diffrn_reflns_limit_k_min -18
_diffrn_reflns_limit_l_max 31
_diffrn_reflns_limit_l_min -31
_diffrn_reflns_number 32391
_diffrn_reflns_point_group_measured_fraction_full 0.995
_diffrn_reflns_point_group_measured_fraction_max 0.995
_diffrn_reflns_theta_full 25.209
_diffrn_reflns_theta_max 25.209
_diffrn_reflns_theta_min 1.503
_diffrn_source 'fine-focus sealed tube'
_exptl_absorpt_coefficient_mu 0.843
_exptl_absorpt_correction_T_max 0.789
_exptl_absorpt_correction_T_min 0.582
_exptl_absorpt_correction_type empirical
_exptl_absorpt_process_details SADABS
_exptl_crystal_colour red
_exptl_crystal_colour_primary red
_exptl_crystal_density_diffrn 1.418
_exptl_crystal_description block
_exptl_crystal_F_000 2026
_exptl_crystal_size_max 0.2
_exptl_crystal_size_mid 0.18
_exptl_crystal_size_min 0.16
_refine_diff_density_max 1.227
_refine_diff_density_min -1.111
_refine_diff_density_rms 0.098
_refine_ls_extinction_method none
_refine_ls_goodness_of_fit_ref 1.013
_refine_ls_hydrogen_treatment constr
_refine_ls_matrix_type full
_refine_ls_number_parameters 550
_refine_ls_number_reflns 8269
_refine_ls_number_restraints 0
_refine_ls_restrained_S_all 1.013
_refine_ls_R_factor_all 0.0968
_refine_ls_R_factor_gt 0.0687
_refine_ls_shift/su_max 0.000
_refine_ls_shift/su_mean 0.000
_refine_ls_structure_factor_coef Fsqd
_refine_ls_weighting_details 'w=1/[\s^2^(Fo^2^)+(0.1337P)^2^] where P=(Fo^2^+2Fc^2^)/3'
_refine_ls_weighting_scheme calc
_refine_ls_wR_factor_gt 0.1851
_refine_ls_wR_factor_ref 0.2061
_reflns_Friedel_coverage 0.788
_reflns_Friedel_fraction_full 0.992
_reflns_Friedel_fraction_max 0.992
_reflns_number_gt 5964
_reflns_number_total 8269
_reflns_threshold_expression 'I > 2\s(I)'
_cod_data_source_file c9nj03236c2.cif
_cod_data_source_block 3
_cod_depositor_comments
;
The following automatic conversions were performed:

data item '_exptl_absorpt_correction_type' value 'EMPIRICAL' was
changed to 'empirical' in accordance with the
/home/data/users/saulius/crontab/automatic-downloads/rss-feeds/RSC/lib/dictionaries/cif_core.dic
dictionary named 'cif_core.dic' version 2.4.2 last updated on
2011-04-26.

Automatic conversion script
Id: cif_fix_values 6909 2019-04-08 15:41:33Z antanas 
;
_cod_database_code 7059012
_shelx_shelxl_version_number 2014/7
_shelx_space_group_comment
;
The symmetry employed for this shelxl refinement is uniquely defined
by the following loop, which should always be used as a source of
symmetry information in preference to the above space-group names.
They are only intended as comments.
;
_olex2_refinement_description
;
1. Fixed Uiso
 At 1.2 times of:
  All C(H) groups, All C(H,H) groups
 At 1.5 times of:
  All C(H,H,H) groups
2. Uiso/Uaniso restraints and constraints
Uanis(C31) = Uanis(C8)
3. Others
 Sof(Cl1B)=Sof(O10B)=Sof(O9B)=Sof(O12B)=Sof(O11B)=Sof(O13B)=1-FVAR(1)
 Sof(Cl1A)=Sof(O10A)=Sof(O12A)=Sof(O9A)=Sof(O11A)=Sof(O13A)=FVAR(1)
4.a Free rotating group:
 Cl1A(O10A,O12A,O9A,O11A), Cl1B(O10B,O9B,O12B,O11B)
4.b Ternary CH refined with riding coordinates:
 C8(H8), C18(H18)
4.c Secondary CH2 refined with riding coordinates:
 C19(H19A,H19B), C9(H9A,H9B)
4.d Aromatic/amide H refined with riding coordinates:
 C36(H36), C7(H7), C12(H12), C15(H15), C17(H17), C14(H14), C23(H23), C13(H13),
 C2(H2), C3(H3), C29(H29), C22(H22), C21(H21), C5(H5), C27(H27), C24(H24),
 C40(H40), C28(H28), C4(H4), C30(H30), C44(H44), C34(H34), C43(H43), C38(H38),
 C42(H42), C41(H41), C37(H37), C35(H35)
4.e Idealised Me refined as rotating group:
 C32(H32A,H32B,H32C), C31(H31A,H31B,H31C)
;
_olex2_submission_special_instructions 'No special instructions were received'

loop_
_space_group_symop_operation_xyz
'x, y, z'
'-x+1/2, -y, z+1/2'
'x+1/2, -y+1/2, -z'
'-x, y+1/2, -z+1/2'

loop_
_atom_site_label
_atom_site_type_symbol
_atom_site_fract_x
_atom_site_fract_y
_atom_site_fract_z
_atom_site_U_iso_or_equiv
_atom_site_adp_type
_atom_site_occupancy
_atom_site_site_symmetry_order
_atom_site_calc_flag
_atom_site_refinement_flags_posn
_atom_site_refinement_flags_occupancy
_atom_site_disorder_assembly
_atom_site_disorder_group
C36 C -0.044(2) 0.841(2) 0.2757(10) 0.144(11) Uani 1 1 d . . . .
H36 H -0.0720 0.8292 0.3081 0.173 Uiso 1 1 calc R . . .
O8 O -0.1700(6) 0.4930(4) -0.1367(2) 0.0473(16) Uani 1 1 d . . . .
N2 N 0.0448(7) 0.5250(5) -0.0849(2) 0.0356(17) Uani 1 1 d . . . .
Co1 Co 0.42282(11) 0.91253(7) 0.11815(4) 0.0345(3) Uani 1 1 d . . . .
Co2 Co 0.17941(12) 0.85594(8) -0.05523(5) 0.0418(4) Uani 1 1 d . . . .
O1 O 0.5140(6) 0.9209(4) 0.1775(2) 0.0475(16) Uani 1 1 d . . . .
O3 O 0.1713(6) 0.8388(4) 0.0235(2) 0.0515(18) Uani 1 1 d . . . .
O2 O 0.3338(5) 0.9008(4) 0.0561(2) 0.0397(14) Uani 1 1 d . . . .
O5 O 0.0167(6) 0.6852(4) -0.0979(2) 0.0419(15) Uani 1 1 d . . . .
O4 O 0.1892(6) 0.7228(4) -0.0622(3) 0.0506(17) Uani 1 1 d . . . .
N1 N 0.3025(7) 0.8423(5) 0.1449(3) 0.0385(17) Uani 1 1 d . . . .
C8 C 0.1943(14) 0.8307(10) 0.1125(6) 0.091(3) Uani 1 1 d . . . .
H8 H 0.1696 0.7711 0.1121 0.109 Uiso 1 1 calc R . . .
N4 N 0.1769(8) 0.8861(5) -0.1342(3) 0.047(2) Uani 1 1 d . . . .
O7 O 0.3695(7) 0.8599(5) -0.0562(3) 0.067(2) Uani 1 1 d . . . .
O6 O -0.0104(7) 0.8484(6) -0.0580(3) 0.074(2) Uani 1 1 d . . . .
N3 N 0.1783(8) 0.9899(5) -0.0547(3) 0.0456(19) Uani 1 1 d . . . .
C25 C 0.1846(10) 1.0266(6) -0.1012(4) 0.050(2) Uani 1 1 d . . . .
C1 C 0.4994(10) 0.8707(7) 0.2167(3) 0.046(2) Uani 1 1 d . . . .
C7 C 0.3081(9) 0.8027(6) 0.1875(3) 0.043(2) Uani 1 1 d . . . .
H7 H 0.2461 0.7650 0.1954 0.051 Uiso 1 1 calc R . . .
C16 C -0.0651(9) 0.3946(6) -0.0829(3) 0.042(2) Uani 1 1 d . . . .
C12 C -0.2482(10) 0.3581(7) -0.1269(4) 0.053(3) Uani 1 1 d . . . .
H12 H -0.3105 0.3731 -0.1488 0.063 Uiso 1 1 calc R . . .
C11 C -0.1586(8) 0.4186(6) -0.1156(3) 0.0389(19) Uani 1 1 d . . . .
C15 C -0.0653(11) 0.3104(6) -0.0628(4) 0.055(3) Uani 1 1 d . . . .
H15 H -0.0031 0.2942 -0.0412 0.066 Uiso 1 1 calc R . . .
C17 C 0.0337(9) 0.4480(6) -0.0704(3) 0.044(2) Uani 1 1 d . . . .
H17 H 0.0947 0.4255 -0.0503 0.052 Uiso 1 1 calc R . . .
C18 C 0.1503(8) 0.5755(6) -0.0724(3) 0.043(2) Uani 1 1 d . . . .
H18 H 0.1759 0.5630 -0.0378 0.052 Uiso 1 1 calc R . . .
C20 C 0.1173(9) 0.6679(6) -0.0768(3) 0.042(2) Uani 1 1 d . . . .
C6 C 0.4043(10) 0.8133(7) 0.2236(3) 0.047(2) Uani 1 1 d . . . .
C19 C 0.2586(10) 0.5595(7) -0.1098(5) 0.058(3) Uani 1 1 d . . . .
H19A H 0.2314 0.5723 -0.1438 0.069 Uiso 1 1 calc R . . .
H19B H 0.3228 0.5992 -0.1016 0.069 Uiso 1 1 calc R . . .
C39 C 0.3107(10) 0.4714(7) -0.1095(4) 0.056(3) Uani 1 1 d . . . .
C10 C 0.2379(9) 0.8583(6) 0.0595(3) 0.042(2) Uani 1 1 d . . . .
C14 C -0.1526(11) 0.2535(6) -0.0741(4) 0.060(3) Uani 1 1 d . . . .
H14 H -0.1506 0.1992 -0.0604 0.072 Uiso 1 1 calc R . . .
C9 C 0.0911(9) 0.8856(9) 0.1272(4) 0.061(3) Uani 1 1 d . . . .
H9A H 0.0260 0.8768 0.1031 0.073 Uiso 1 1 calc R . . .
H9B H 0.1164 0.9443 0.1244 0.073 Uiso 1 1 calc R . . .
C23 C 0.1946(14) 1.1629(7) -0.0626(6) 0.078(4) Uani 1 1 d . . . .
H23 H 0.2000 1.2215 -0.0654 0.094 Uiso 1 1 calc R . . .
C13 C -0.2469(11) 0.2777(8) -0.1070(4) 0.064(3) Uani 1 1 d . . . .
H13 H -0.3080 0.2395 -0.1151 0.077 Uiso 1 1 calc R . . .
C2 C 0.5867(12) 0.8802(8) 0.2561(4) 0.059(3) Uani 1 1 d . . . .
H2 H 0.6488 0.9196 0.2529 0.071 Uiso 1 1 calc R . . .
C3 C 0.5784(13) 0.8304(9) 0.2993(4) 0.070(3) Uani 1 1 d . . . .
H3 H 0.6369 0.8359 0.3243 0.084 Uiso 1 1 calc R . . .
C29 C 0.1591(14) 0.8587(9) -0.2220(4) 0.080(4) Uani 1 1 d . . . .
H29 H 0.1487 0.8197 -0.2481 0.096 Uiso 1 1 calc R . . .
C33 C 0.0425(10) 0.8711(10) 0.1794(4) 0.073(4) Uani 1 1 d . . . .
C22 C 0.1873(12) 1.1254(7) -0.0161(5) 0.071(4) Uani 1 1 d . . . .
H22 H 0.1887 1.1573 0.0135 0.085 Uiso 1 1 calc R . . .
C26 C 0.1767(10) 0.9688(6) -0.1452(4) 0.050(2) Uani 1 1 d . . . .
C21 C 0.1777(13) 1.0372(7) -0.0150(5) 0.070(3) Uani 1 1 d . . . .
H21 H 0.1705 1.0109 0.0163 0.084 Uiso 1 1 calc R . . .
C5 C 0.3981(11) 0.7637(8) 0.2674(4) 0.063(3) Uani 1 1 d . . . .
H5 H 0.3362 0.7244 0.2716 0.076 Uiso 1 1 calc R . . .
C27 C 0.1659(13) 0.9953(7) -0.1941(4) 0.070(4) Uani 1 1 d . . . .
H27 H 0.1589 1.0530 -0.2010 0.084 Uiso 1 1 calc R . . .
C24 C 0.1937(14) 1.1136(7) -0.1050(5) 0.073(4) Uani 1 1 d . . . .
H24 H 0.1994 1.1388 -0.1366 0.088 Uiso 1 1 calc R . . .
C40 C 0.3111(15) 0.4282(9) -0.1532(6) 0.094(5) Uani 1 1 d . . . .
H40 H 0.2783 0.4504 -0.1827 0.113 Uiso 1 1 calc R . . .
C28 C 0.1653(15) 0.9394(9) -0.2328(5) 0.080(4) Uani 1 1 d . . . .
H28 H 0.1693 0.9579 -0.2662 0.096 Uiso 1 1 calc R . . .
C4 C 0.4885(13) 0.7746(9) 0.3058(4) 0.073(4) Uani 1 1 d . . . .
H4 H 0.4846 0.7428 0.3353 0.088 Uiso 1 1 calc R . . .
C30 C 0.1678(14) 0.8291(8) -0.1719(4) 0.074(4) Uani 1 1 d . . . .
H30 H 0.1672 0.7713 -0.1649 0.089 Uiso 1 1 calc R . . .
C44 C 0.3608(13) 0.4383(8) -0.0677(6) 0.080(4) Uani 1 1 d . . . .
H44 H 0.3593 0.4702 -0.0381 0.097 Uiso 1 1 calc R . . .
C34 C 0.0694(17) 0.9297(14) 0.2180(5) 0.115(6) Uani 1 1 d . . . .
H34 H 0.1139 0.9788 0.2121 0.138 Uiso 1 1 calc R . . .
C43 C 0.4157(15) 0.3574(10) -0.0663(8) 0.105(5) Uani 1 1 d . . . .
H43 H 0.4541 0.3382 -0.0372 0.126 Uiso 1 1 calc R . . .
C38 C -0.0233(14) 0.8019(13) 0.1912(6) 0.113(7) Uani 1 1 d . . . .
H38 H -0.0381 0.7608 0.1668 0.136 Uiso 1 1 calc R . . .
C42 C 0.4113(15) 0.3093(12) -0.1076(10) 0.114(6) Uani 1 1 d . . . .
H42 H 0.4381 0.2534 -0.1067 0.137 Uiso 1 1 calc R . . .
C41 C 0.3667(19) 0.3434(12) -0.1514(9) 0.127(7) Uani 1 1 d . . . .
H41 H 0.3718 0.3119 -0.1811 0.153 Uiso 1 1 calc R . . .
C32 C 0.4554(18) 0.8038(11) -0.0423(7) 0.117(6) Uani 1 1 d . . . .
H32A H 0.4816 0.7723 -0.0714 0.176 Uiso 1 1 calc GR . . .
H32B H 0.4227 0.7656 -0.0176 0.176 Uiso 1 1 calc GR . . .
H32C H 0.5230 0.8337 -0.0281 0.176 Uiso 1 1 calc GR . . .
C37 C -0.0681(17) 0.7923(17) 0.2388(8) 0.130(8) Uani 1 1 d . . . .
H37 H -0.1203 0.7470 0.2447 0.156 Uiso 1 1 calc R . . .
C35 C 0.024(2) 0.908(2) 0.2663(6) 0.177(13) Uani 1 1 d . . . .
H35 H 0.0421 0.9440 0.2932 0.212 Uiso 1 1 calc R . . .
C31 C -0.1039(13) 0.8830(11) -0.0374(6) 0.091(3) Uani 1 1 d . . . .
H31A H -0.1536 0.9082 -0.0631 0.136 Uiso 1 1 calc GR . . .
H31B H -0.0782 0.9259 -0.0141 0.136 Uiso 1 1 calc GR . . .
H31C H -0.1497 0.8406 -0.0197 0.136 Uiso 1 1 calc GR . . .
Cl1A Cl 0.0777(9) 0.4609(6) 0.0801(4) 0.072(3) Uiso 0.404(18) 1 d . P A 1
O10A O 0.1730(17) 0.4332(14) 0.1134(8) 0.111(10) Uiso 0.404(18) 1 d G P A 1
O12A O 0.014(2) 0.3881(12) 0.0605(9) 0.146(13) Uiso 0.404(18) 1 d G P A 1
O9A O -0.0055(18) 0.5143(15) 0.1075(9) 0.167(16) Uiso 0.404(18) 1 d G P A 1
O11A O 0.130(2) 0.5081(14) 0.0386(7) 0.151(15) Uiso 0.404(18) 1 d G P A 1
Cl1B Cl 0.0814(7) 0.4425(6) 0.0673(3) 0.089(3) Uiso 0.596(18) 1 d . P A 2
O10B O -0.0114(18) 0.4890(13) 0.0409(8) 0.170(12) Uiso 0.596(18) 1 d G P A 2
O9B O 0.046(3) 0.4308(16) 0.1193(5) 0.26(2) Uiso 0.596(18) 1 d G P A 2
O12B O 0.098(2) 0.3609(8) 0.0437(9) 0.194(13) Uiso 0.596(18) 1 d G P A 2
O11B O 0.1935(13) 0.4893(15) 0.0655(11) 0.31(3) Uiso 0.596(18) 1 d G P A 2
O13A O 0.201(5) 0.617(3) 0.1641(18) 0.177(18) Uiso 0.404(18) 1 d . P A 1
O13B O 0.325(5) 0.583(3) 0.1653(16) 0.253(18) Uiso 0.596(18) 1 d . P A 2

loop_
_atom_site_aniso_label
_atom_site_aniso_U_11
_atom_site_aniso_U_22
_atom_site_aniso_U_33
_atom_site_aniso_U_23
_atom_site_aniso_U_13
_atom_site_aniso_U_12
C36 0.080(14) 0.24(3) 0.114(18) 0.046(19) 0.048(13) 0.005(16)
O8 0.048(4) 0.050(4) 0.043(4) 0.000(3) -0.006(3) -0.008(3)
N2 0.038(4) 0.040(4) 0.028(4) 0.006(3) 0.007(3) -0.003(3)
Co1 0.0367(6) 0.0382(6) 0.0286(6) 0.0001(5) -0.0021(5) 0.0022(5)
Co2 0.0477(7) 0.0412(7) 0.0365(7) 0.0004(6) -0.0082(6) -0.0031(6)
O1 0.049(4) 0.056(4) 0.037(3) 0.007(3) -0.008(3) -0.005(3)
O3 0.050(4) 0.065(5) 0.040(4) 0.002(3) -0.016(3) -0.015(4)
O2 0.041(4) 0.044(3) 0.034(3) 0.004(3) 0.000(3) -0.005(3)
O5 0.045(4) 0.039(4) 0.042(4) 0.004(3) -0.002(3) -0.007(3)
O4 0.054(4) 0.039(4) 0.059(4) 0.001(3) -0.016(4) -0.008(3)
N1 0.038(4) 0.041(4) 0.036(4) -0.002(3) -0.005(3) 0.002(3)
C8 0.074(7) 0.112(9) 0.087(7) -0.011(6) 0.007(6) 0.003(6)
N4 0.061(5) 0.046(5) 0.032(4) 0.002(3) -0.003(4) -0.003(4)
O7 0.048(4) 0.061(5) 0.091(6) 0.009(5) -0.015(4) -0.002(4)
O6 0.052(5) 0.093(6) 0.076(6) -0.001(5) -0.003(4) 0.002(4)
N3 0.060(5) 0.039(4) 0.037(4) 0.000(4) -0.016(4) 0.006(4)
C25 0.046(6) 0.045(6) 0.059(6) 0.005(5) -0.005(5) 0.002(5)
C1 0.051(6) 0.059(6) 0.029(5) 0.001(5) 0.001(4) 0.008(5)
C7 0.039(5) 0.050(6) 0.039(5) 0.011(4) 0.004(4) -0.001(5)
C16 0.045(6) 0.037(5) 0.043(5) 0.003(4) 0.008(4) 0.002(4)
C12 0.061(7) 0.055(6) 0.043(6) -0.014(5) 0.008(5) -0.010(5)
C11 0.044(5) 0.036(5) 0.037(4) -0.003(4) 0.010(4) -0.005(4)
C15 0.067(7) 0.043(6) 0.054(6) 0.002(5) 0.018(6) 0.005(5)
C17 0.049(6) 0.046(6) 0.035(5) -0.002(4) 0.004(4) 0.008(4)
C18 0.044(5) 0.047(6) 0.039(5) 0.006(4) -0.001(4) -0.005(4)
C20 0.047(6) 0.045(6) 0.033(5) -0.002(4) -0.002(4) -0.004(4)
C6 0.055(7) 0.055(6) 0.032(5) 0.005(4) -0.001(5) 0.009(5)
C19 0.040(6) 0.054(6) 0.080(8) 0.005(6) 0.011(6) -0.005(5)
C39 0.043(6) 0.055(6) 0.070(7) 0.002(6) -0.001(5) 0.005(5)
C10 0.050(6) 0.049(5) 0.027(5) 0.000(4) 0.001(4) 0.010(5)
C14 0.083(9) 0.036(5) 0.061(7) -0.007(5) 0.022(6) -0.014(6)
C9 0.036(5) 0.100(9) 0.048(6) 0.009(6) -0.001(5) 0.008(6)
C23 0.098(10) 0.043(6) 0.093(10) -0.007(6) -0.004(9) 0.000(6)
C13 0.064(7) 0.065(8) 0.062(7) -0.022(6) 0.017(6) -0.022(6)
C2 0.065(7) 0.073(7) 0.040(6) 0.002(5) -0.016(5) 0.003(6)
C3 0.071(8) 0.092(9) 0.046(6) 0.006(6) -0.013(6) 0.015(8)
C29 0.110(11) 0.091(10) 0.039(6) 0.001(6) -0.016(7) -0.021(9)
C33 0.043(7) 0.125(12) 0.051(7) 0.006(7) -0.003(5) 0.020(7)
C22 0.085(9) 0.049(7) 0.079(9) -0.016(6) -0.024(7) 0.001(7)
C26 0.053(6) 0.048(6) 0.050(6) 0.003(5) -0.004(5) 0.002(5)
C21 0.098(10) 0.052(7) 0.059(7) -0.001(6) -0.018(7) 0.012(7)
C5 0.070(8) 0.081(8) 0.038(6) 0.018(5) 0.003(5) 0.012(7)
C27 0.102(11) 0.049(6) 0.060(7) 0.016(6) -0.004(7) 0.010(7)
C24 0.105(10) 0.053(7) 0.062(8) 0.014(6) -0.011(7) -0.003(7)
C40 0.096(11) 0.087(10) 0.099(10) -0.034(9) -0.014(9) 0.020(9)
C28 0.109(11) 0.074(9) 0.056(7) 0.011(7) -0.001(8) 0.003(8)
C4 0.088(10) 0.095(10) 0.037(6) 0.019(6) -0.004(6) 0.027(8)
C30 0.105(11) 0.071(8) 0.047(7) -0.009(6) -0.005(7) 0.014(7)
C44 0.080(9) 0.073(9) 0.089(10) -0.008(7) -0.006(8) 0.022(7)
C34 0.092(11) 0.190(19) 0.065(9) -0.010(11) 0.017(9) 0.012(14)
C43 0.074(10) 0.085(11) 0.155(16) 0.008(11) -0.024(11) 0.031(9)
C38 0.085(11) 0.172(18) 0.083(11) 0.045(11) 0.006(9) -0.062(12)
C42 0.055(9) 0.100(13) 0.19(2) 0.000(14) -0.005(12) 0.008(9)
C41 0.110(14) 0.112(14) 0.160(19) -0.066(13) -0.021(13) 0.035(12)
C32 0.104(14) 0.095(12) 0.153(17) 0.011(11) -0.006(12) 0.016(10)
C37 0.075(12) 0.21(2) 0.106(14) 0.031(16) 0.007(12) -0.040(14)
C35 0.15(2) 0.33(4) 0.051(10) -0.005(16) 0.019(12) 0.08(3)
C31 0.074(7) 0.112(9) 0.087(7) -0.011(6) 0.007(6) 0.003(6)

loop_
_atom_type_symbol
_atom_type_description
_atom_type_scat_dispersion_real
_atom_type_scat_dispersion_imag
_atom_type_scat_source
C C 0.0033 0.0016 'International Tables Vol C Tables 4.2.6.8 and 6.1.1.4'
H H 0.0000 0.0000 'International Tables Vol C Tables 4.2.6.8 and 6.1.1.4'
Cl Cl 0.1484 0.1585 'International Tables Vol C Tables 4.2.6.8 and 6.1.1.4'
Co Co 0.3494 0.9721 'International Tables Vol C Tables 4.2.6.8 and 6.1.1.4'
N N 0.0061 0.0033 'International Tables Vol C Tables 4.2.6.8 and 6.1.1.4'
O O 0.0106 0.0060 'International Tables Vol C Tables 4.2.6.8 and 6.1.1.4'

loop_
_geom_angle_atom_site_label_1
_geom_angle_atom_site_label_2
_geom_angle_atom_site_label_3
_geom_angle
_geom_angle_site_symmetry_1
_geom_angle_site_symmetry_3
C37 C36 H36 121.3 . .
C37 C36 C35 117(2) . .
C35 C36 H36 121.3 . .
C11 O8 Co1 123.3(6) . 3_465
C17 N2 Co1 124.5(7) . 3_465
C17 N2 C18 122.0(8) . .
C18 N2 Co1 113.2(6) . 3_465
O8 Co1 N2 95.6(3) 3_565 3_565
O8 Co1 O2 91.2(3) 3_565 .
O8 Co1 O5 178.9(3) 3_565 3_565
N2 Co1 O2 91.0(3) 3_565 .
N2 Co1 O5 84.5(3) 3_565 3_565
O1 Co1 O8 91.1(3) . 3_565
O1 Co1 N2 88.2(3) . 3_565
O1 Co1 O2 177.7(3) . .
O1 Co1 O5 90.0(3) . 3_565
O2 Co1 O5 87.7(3) . 3_565
N1 Co1 O8 89.0(3) . 3_565
N1 Co1 N2 173.6(3) . 3_565
N1 Co1 O1 96.1(3) . .
N1 Co1 O2 84.4(3) . .
N1 Co1 O5 90.8(3) . 3_565
O3 Co2 O4 87.8(3) . .
O3 Co2 N4 173.7(3) . .
O3 Co2 N3 97.0(3) . .
O4 Co2 N4 97.8(3) . .
O4 Co2 N3 174.7(3) . .
O7 Co2 O3 93.4(3) . .
O7 Co2 O4 88.7(3) . .
O7 Co2 N4 89.6(3) . .
O7 Co2 O6 176.8(4) . .
O7 Co2 N3 88.6(3) . .
O6 Co2 O3 89.1(3) . .
O6 Co2 O4 89.5(3) . .
O6 Co2 N4 88.0(4) . .
O6 Co2 N3 93.0(4) . .
N3 Co2 N4 77.6(3) . .
C1 O1 Co1 123.6(6) . .
C10 O3 Co2 134.6(7) . .
C10 O2 Co1 114.9(5) . .
C20 O5 Co1 114.8(6) . 3_465
C20 O4 Co2 133.7(7) . .
C8 N1 Co1 115.2(8) . .
C7 N1 Co1 125.7(7) . .
C7 N1 C8 119.0(10) . .
N1 C8 H8 110.4 . .
N1 C8 C10 103.9(10) . .
C10 C8 H8 110.4 . .
C9 C8 N1 113.4(11) . .
C9 C8 H8 110.4 . .
C9 C8 C10 108.3(12) . .
C26 N4 Co2 115.3(6) . .
C26 N4 C30 119.4(9) . .
C30 N4 Co2 125.1(7) . .
C32 O7 Co2 132.9(10) . .
C31 O6 Co2 139.5(9) . .
C25 N3 Co2 114.8(6) . .
C21 N3 Co2 125.8(7) . .
C21 N3 C25 119.4(9) . .
N3 C25 C26 116.4(8) . .
N3 C25 C24 119.5(10) . .
C24 C25 C26 124.1(10) . .
O1 C1 C6 125.8(9) . .
O1 C1 C2 115.4(10) . .
C6 C1 C2 118.7(9) . .
N1 C7 H7 118.0 . .
N1 C7 C6 123.9(9) . .
C6 C7 H7 118.0 . .
C11 C16 C15 118.7(9) . .
C11 C16 C17 123.4(8) . .
C17 C16 C15 117.8(9) . .
C11 C12 H12 118.8 . .
C13 C12 H12 118.8 . .
C13 C12 C11 122.4(11) . .
O8 C11 C16 125.5(8) . .
O8 C11 C12 116.7(9) . .
C16 C11 C12 117.8(9) . .
C16 C15 H15 118.8 . .
C14 C15 C16 122.4(11) . .
C14 C15 H15 118.8 . .
N2 C17 C16 124.6(9) . .
N2 C17 H17 117.7 . .
C16 C17 H17 117.7 . .
N2 C18 H18 109.6 . .
N2 C18 C20 108.7(8) . .
N2 C18 C19 112.4(8) . .
C20 C18 H18 109.6 . .
C20 C18 C19 106.9(8) . .
C19 C18 H18 109.6 . .
O5 C20 C18 116.8(8) . .
O4 C20 O5 123.2(9) . .
O4 C20 C18 119.9(9) . .
C1 C6 C7 123.0(9) . .
C1 C6 C5 120.4(10) . .
C5 C6 C7 116.6(10) . .
C18 C19 H19A 108.3 . .
C18 C19 H19B 108.3 . .
H19A C19 H19B 107.4 . .
C39 C19 C18 115.8(9) . .
C39 C19 H19A 108.3 . .
C39 C19 H19B 108.3 . .
C40 C39 C19 117.8(12) . .
C40 C39 C44 120.7(12) . .
C44 C39 C19 121.4(11) . .
O3 C10 O2 125.2(8) . .
O3 C10 C8 116.2(10) . .
O2 C10 C8 118.5(9) . .
C15 C14 H14 120.5 . .
C15 C14 C13 119.0(10) . .
C13 C14 H14 120.5 . .
C8 C9 H9A 108.4 . .
C8 C9 H9B 108.4 . .
C8 C9 C33 115.4(11) . .
H9A C9 H9B 107.5 . .
C33 C9 H9A 108.4 . .
C33 C9 H9B 108.4 . .
C22 C23 H23 120.2 . .
C24 C23 H23 120.2 . .
C24 C23 C22 119.5(11) . .
C12 C13 C14 119.7(10) . .
C12 C13 H13 120.2 . .
C14 C13 H13 120.2 . .
C1 C2 H2 120.1 . .
C3 C2 C1 119.8(12) . .
C3 C2 H2 120.1 . .
C2 C3 H3 119.2 . .
C4 C3 C2 121.7(12) . .
C4 C3 H3 119.2 . .
C28 C29 H29 119.2 . .
C28 C29 C30 121.6(13) . .
C30 C29 H29 119.2 . .
C34 C33 C9 119.5(14) . .
C38 C33 C9 121.9(14) . .
C38 C33 C34 118.6(14) . .
C23 C22 H22 121.5 . .
C23 C22 C21 117.0(12) . .
C21 C22 H22 121.5 . .
N4 C26 C25 115.5(9) . .
N4 C26 C27 120.3(10) . .
C27 C26 C25 124.2(10) . .
N3 C21 C22 124.0(12) . .
N3 C21 H21 118.0 . .
C22 C21 H21 118.0 . .
C6 C5 H5 120.5 . .
C6 C5 C4 119.0(12) . .
C4 C5 H5 120.5 . .
C26 C27 H27 119.4 . .
C28 C27 C26 121.3(11) . .
C28 C27 H27 119.4 . .
C25 C24 H24 119.7 . .
C23 C24 C25 120.6(12) . .
C23 C24 H24 119.7 . .
C39 C40 H40 122.1 . .
C39 C40 C41 115.7(15) . .
C41 C40 H40 122.1 . .
C29 C28 C27 118.0(12) . .
C29 C28 H28 121.0 . .
C27 C28 H28 121.0 . .
C3 C4 C5 120.4(11) . .
C3 C4 H4 119.8 . .
C5 C4 H4 119.8 . .
N4 C30 C29 118.8(12) . .
N4 C30 H30 120.6 . .
C29 C30 H30 120.6 . .
C39 C44 H44 118.3 . .
C39 C44 C43 123.3(15) . .
C43 C44 H44 118.3 . .
C33 C34 H34 122.5 . .
C33 C34 C35 115(2) . .
C35 C34 H34 122.5 . .
C44 C43 H43 120.7 . .
C42 C43 C44 118.5(17) . .
C42 C43 H43 120.7 . .
C33 C38 H38 120.0 . .
C33 C38 C37 120(2) . .
C37 C38 H38 120.0 . .
C43 C42 H42 120.5 . .
C43 C42 C41 118.9(18) . .
C41 C42 H42 120.5 . .
C40 C41 H41 118.9 . .
C42 C41 C40 122.3(18) . .
C42 C41 H41 118.9 . .
O7 C32 H32A 109.5 . .
O7 C32 H32B 109.5 . .
O7 C32 H32C 109.5 . .
H32A C32 H32B 109.5 . .
H32A C32 H32C 109.5 . .
H32B C32 H32C 109.5 . .
C36 C37 C38 125(2) . .
C36 C37 H37 117.7 . .
C38 C37 H37 117.7 . .
C36 C35 C34 124(3) . .
C36 C35 H35 117.9 . .
C34 C35 H35 117.9 . .
O6 C31 H31A 109.5 . .
O6 C31 H31B 109.5 . .
O6 C31 H31C 109.5 . .
H31A C31 H31B 109.5 . .
H31A C31 H31C 109.5 . .
H31B C31 H31C 109.5 . .
O10A Cl1A O12A 109.5 . .
O10A Cl1A O9A 109.5 . .
O10A Cl1A O11A 109.4 . .
O12A Cl1A O9A 109.5 . .
O12A Cl1A O11A 109.4 . .
O9A Cl1A O11A 109.5 . .
O10B Cl1B O9B 109.4 . .
O10B Cl1B O11B 109.5 . .
O12B Cl1B O10B 109.5 . .
O12B Cl1B O9B 109.5 . .
O12B Cl1B O11B 109.4 . .
O11B Cl1B O9B 109.4 . .

loop_
_geom_bond_atom_site_label_1
_geom_bond_atom_site_label_2
_geom_bond_distance
_geom_bond_site_symmetry_2
C36 H36 0.9300 .
C36 C37 1.27(3) .
C36 C35 1.32(4) .
O8 Co1 1.875(7) 3_465
O8 C11 1.306(11) .
N2 Co1 1.887(7) 3_465
N2 C17 1.279(12) .
N2 C18 1.450(12) .
Co1 O8 1.875(7) 3_565
Co1 N2 1.887(7) 3_565
Co1 O1 1.871(6) .
Co1 O2 1.924(6) .
Co1 O5 1.933(6) 3_565
Co1 N1 1.870(8) .
Co2 O3 2.103(7) .
Co2 O4 2.111(6) .
Co2 N4 2.144(8) .
Co2 O7 2.102(8) .
Co2 O6 2.103(8) .
Co2 N3 2.113(8) .
O1 C1 1.314(11) .
O3 C10 1.241(11) .
O2 C10 1.257(11) .
O5 Co1 1.933(6) 3_465
O5 C20 1.274(11) .
O4 C20 1.236(11) .
N1 C8 1.483(17) .
N1 C7 1.290(11) .
C8 H8 0.9800 .
C8 C10 1.546(18) .
C8 C9 1.483(18) .
N4 C26 1.337(12) .
N4 C30 1.345(14) .
O7 C32 1.349(18) .
O6 C31 1.289(16) .
N3 C25 1.362(12) .
N3 C21 1.289(14) .
C25 C26 1.480(14) .
C25 C24 1.379(15) .
C1 C6 1.399(15) .
C1 C2 1.429(14) .
C7 H7 0.9300 .
C7 C6 1.439(14) .
C16 C11 1.400(13) .
C16 C15 1.430(13) .
C16 C17 1.418(14) .
C12 H12 0.9300 .
C12 C11 1.408(13) .
C12 C13 1.374(16) .
C15 H15 0.9300 .
C15 C14 1.350(16) .
C17 H17 0.9300 .
C18 H18 0.9800 .
C18 C20 1.507(13) .
C18 C19 1.573(14) .
C6 C5 1.401(14) .
C19 H19A 0.9700 .
C19 H19B 0.9700 .
C19 C39 1.505(15) .
C39 C40 1.342(17) .
C39 C44 1.343(17) .
C14 H14 0.9300 .
C14 C13 1.410(17) .
C9 H9A 0.9700 .
C9 H9B 0.9700 .
C9 C33 1.502(15) .
C23 H23 0.9300 .
C23 C22 1.369(19) .
C23 C24 1.364(17) .
C13 H13 0.9300 .
C2 H2 0.9300 .
C2 C3 1.391(16) .
C3 H3 0.9300 .
C3 C4 1.338(19) .
C29 H29 0.9300 .
C29 C28 1.307(17) .
C29 C30 1.410(17) .
C33 C34 1.41(2) .
C33 C38 1.35(2) .
C22 H22 0.9300 .
C22 C21 1.395(15) .
C26 C27 1.367(15) .
C21 H21 0.9300 .
C5 H5 0.9300 .
C5 C4 1.434(17) .
C27 H27 0.9300 .
C27 C28 1.352(17) .
C24 H24 0.9300 .
C40 H40 0.9300 .
C40 C41 1.47(2) .
C28 H28 0.9300 .
C4 H4 0.9300 .
C30 H30 0.9300 .
C44 H44 0.9300 .
C44 C43 1.413(18) .
C34 H34 0.9300 .
C34 C35 1.42(3) .
C43 H43 0.9300 .
C43 C42 1.33(2) .
C38 H38 0.9300 .
C38 C37 1.36(2) .
C42 H42 0.9300 .
C42 C41 1.37(3) .
C41 H41 0.9300 .
C32 H32A 0.9600 .
C32 H32B 0.9600 .
C32 H32C 0.9600 .
C37 H37 0.9300 .
C35 H35 0.9300 .
C31 H31A 0.9600 .
C31 H31B 0.9600 .
C31 H31C 0.9600 .
Cl1A O10A 1.4417 .
Cl1A O12A 1.4423 .
Cl1A O9A 1.4426 .
Cl1A O11A 1.4436 .
Cl1B O10B 1.4423 .
Cl1B O9B 1.4437 .
Cl1B O12B 1.4417 .
Cl1B O11B 1.4424 .
